data_1572253
loop_
_publ_author_name
'Laorenza, Daniel W.'
'Mullin, Kathleen R.'
'Weiss, Leah R.'
'Bayliss, Sam L.'
'Deb, Pratiti'
'Awschalom, David D.'
'Rondinelli, James M.'
'Freedman, Danna E.'

_publ_section_title
;
 Coherent spin-control of <i>S</i> = 1 vanadium and molybdenum complexes.
;
_journal_issue 34
_journal_name_full 'Chemical science'
_journal_page_first 14016
_journal_page_last 14026
_journal_paper_doi 10.1039/d4sc03107e
_journal_volume 15
_journal_year 2024
_chemical_formula_moiety 'C28 H28 Mo'
_chemical_formula_sum 'C28 H28 Mo'
_chemical_formula_weight 460.44
_chemical_name_systematic tetra(o-tolyl)molybdenum
_chemical_properties_physical Air-sensitive,Moisture-sensitive
_space_group_crystal_system tetragonal
_space_group_IT_number 114
_space_group_name_Hall 'P -4 2n'
_space_group_name_H-M_alt 'P -4 21 c'
_atom_sites_solution_hydrogens geom
_atom_sites_solution_primary dual
_audit_creation_date 2024-02-22
_audit_creation_method
;
Olex2 1.5
(compiled 2023.08.24 svn.re1ec1418 for OlexSys, GUI svn.r6817)
;
_audit_update_record
;
2024-02-23 deposited with the CCDC.	2024-07-26 downloaded from the CCDC.
;
_cell_angle_alpha 90
_cell_angle_beta 90
_cell_angle_gamma 90
_cell_formula_units_Z 2
_cell_length_a 11.8490(2)
_cell_length_b 11.8490(2)
_cell_length_c 7.8931(3)
_cell_measurement_reflns_used 9847
_cell_measurement_temperature 100.00
_cell_measurement_theta_max 34.076
_cell_measurement_theta_min 2.431
_cell_volume 1108.18(5)
_computing_cell_refinement 'SAINT V8.40B (?, 2016)'
_computing_data_reduction 'SAINT V8.40B (?, 2016)'
_computing_molecular_graphics 'Olex2 1.5 (Dolomanov et al., 2009)'
_computing_publication_material 'Olex2 1.5 (Dolomanov et al., 2009)'
_computing_structure_refinement 'XL  (Sheldrick, 2008)'
_computing_structure_solution 'SHELXT 2018/2 (Sheldrick, 2018)'
_diffrn_ambient_temperature 100.00
_diffrn_measured_fraction_theta_full 1.000
_diffrn_measured_fraction_theta_max 0.985
_diffrn_measurement_device_type 'Bruker APEX-II CCD'
_diffrn_measurement_method '\f and \w scans'
_diffrn_radiation_type MoK\a
_diffrn_radiation_wavelength 0.71073
_diffrn_reflns_av_R_equivalents 0.0434
_diffrn_reflns_av_unetI/netI 0.0185
_diffrn_reflns_Laue_measured_fraction_full 1.000
_diffrn_reflns_Laue_measured_fraction_max 0.985
_diffrn_reflns_limit_h_max 19
_diffrn_reflns_limit_h_min -19
_diffrn_reflns_limit_k_max 19
_diffrn_reflns_limit_k_min -19
_diffrn_reflns_limit_l_max 12
_diffrn_reflns_limit_l_min -12
_diffrn_reflns_number 40785
_diffrn_reflns_point_group_measured_fraction_full 1.000
_diffrn_reflns_point_group_measured_fraction_max 0.972
_diffrn_reflns_theta_full 25.242
_diffrn_reflns_theta_max 36.103
_diffrn_reflns_theta_min 2.431
_diffrn_source_current 0.99
_diffrn_source_power 0.0495
_diffrn_source_voltage 50.0
_diffrn_standards_number 0
_exptl_absorpt_coefficient_mu 0.603
_exptl_absorpt_correction_T_max 0.7471
_exptl_absorpt_correction_T_min 0.6745
_exptl_absorpt_correction_type multi-scan
_exptl_absorpt_process_details
;
SADABS-2016/2 (Bruker,2016/2) was used for absorption correction.
wR2(int) was 0.1142 before and 0.0520 after correction.
The Ratio of minimum to maximum transmission is 0.9028.
The \l/2 correction factor is Not present.
;
_exptl_crystal_colour 'metallic dark violet'
_exptl_crystal_colour_lustre metallic
_exptl_crystal_colour_modifier dark
_exptl_crystal_colour_primary violet
_exptl_crystal_density_diffrn 1.380
_exptl_crystal_description needle
_exptl_crystal_F_000 476
_exptl_crystal_preparation 'Magnetic properties'
_exptl_crystal_recrystallization_method 'Re-crystallisation from solvent: hexanes'
_refine_diff_density_max 1.102
_refine_diff_density_min -0.406
_refine_diff_density_rms 0.097
_refine_ls_abs_structure_details
;
 Flack x determined using 795 quotients [(I+)-(I-)]/[(I+)+(I-)]
 (Parsons, Flack and Wagner, Acta Cryst. B69 (2013) 249-259).
;
_refine_ls_abs_structure_Flack -0.206(18)
_refine_ls_extinction_method none
_refine_ls_goodness_of_fit_ref 1.127
_refine_ls_hydrogen_treatment constr
_refine_ls_matrix_type full
_refine_ls_number_parameters 67
_refine_ls_number_reflns 2577
_refine_ls_number_restraints 0
_refine_ls_restrained_S_all 1.127
_refine_ls_R_factor_all 0.0505
_refine_ls_R_factor_gt 0.0365
_refine_ls_shift/su_max 0.000
_refine_ls_shift/su_mean 0.000
_refine_ls_structure_factor_coef Fsqd
_refine_ls_weighting_details 'w=1/[\s^2^(Fo^2^)+(0.0330P)^2^+1.2034P] where P=(Fo^2^+2Fc^2^)/3'
_refine_ls_weighting_scheme calc
_refine_ls_wR_factor_gt 0.0843
_refine_ls_wR_factor_ref 0.0917
_reflns_Friedel_coverage 0.744
_reflns_Friedel_fraction_full 1.000
_reflns_Friedel_fraction_max 0.955
_reflns_number_gt 2066
_reflns_number_total 2577
_reflns_threshold_expression 'I > 2\s(I)'
_cod_data_source_file d4sc03107e2.cif
_cod_data_source_block mo_otolyl_4
_cod_depositor_comments 'Adding full bibliography for 1572252--1572256.cif.'
_cod_original_cell_volume 1108.18(6)
_cod_database_code 1572253
_shelx_shelxl_version_number 2019/1
_shelx_space_group_comment
;
The symmetry employed for this shelxl refinement is uniquely defined
by the following loop, which should always be used as a source of
symmetry information in preference to the above space-group names.
They are only intended as comments.
;
_olex2_refinement_description
;
1. Fixed Uiso
 At 1.2 times of:
  All C(H) groups
 At 1.5 times of:
  All C(H,H,H) groups
2.a Aromatic/amide H refined with riding coordinates:
 C2(H2), C3(H3), C4(H4), C5(H5)
2.b Idealised Me refined as rotating group:
 C7(H7A,H7C,H7B)
;
_olex2_exptl_crystal_mounting_method 'Mounted under N2 in paratone oil'
_olex2_submission_special_instructions 'No special instructions were received'

loop_
_space_group_symop_operation_xyz
'x, y, z'
'-x, -y, z'
'y, -x, -z'
'-y, x, -z'
'-x+1/2, y+1/2, -z+1/2'
'x+1/2, -y+1/2, -z+1/2'
'-y+1/2, -x+1/2, z+1/2'
'y+1/2, x+1/2, z+1/2'

loop_
_atom_site_label
_atom_site_type_symbol
_atom_site_fract_x
_atom_site_fract_y
_atom_site_fract_z
_atom_site_U_iso_or_equiv
_atom_site_adp_type
_atom_site_occupancy
_atom_site_site_symmetry_order
_atom_site_calc_flag
_atom_site_refinement_flags_posn
_atom_site_refinement_flags_adp
_atom_site_refinement_flags_occupancy
_atom_site_disorder_assembly
_atom_site_disorder_group
Mo1 Mo 0.500000 0.500000 0.500000 0.01787(9) Uani 1 4 d S T P . .
C1 C 0.3526(3) 0.4735(3) 0.3531(4) 0.0273(6) Uani 1 1 d . . . . .
C2 C 0.2563(3) 0.5382(3) 0.3922(5) 0.0301(6) Uani 1 1 d . . . . .
H2 H 0.260971 0.595370 0.476365 0.036 Uiso 1 1 calc R U . . .
C3 C 0.1539(3) 0.5194(3) 0.3086(5) 0.0354(8) Uani 1 1 d . . . . .
H3 H 0.089605 0.563921 0.334803 0.043 Uiso 1 1 calc R U . . .
C4 C 0.1471(3) 0.4354(3) 0.1876(5) 0.0360(7) Uani 1 1 d . . . . .
H4 H 0.077136 0.420448 0.133300 0.043 Uiso 1 1 calc R U . . .
C5 C 0.2417(3) 0.3730(3) 0.1450(5) 0.0354(7) Uani 1 1 d . . . . .
H5 H 0.236272 0.316565 0.059950 0.042 Uiso 1 1 calc R U . . .
C6 C 0.3452(3) 0.3919(3) 0.2253(5) 0.0313(6) Uani 1 1 d . . . . .
C7 C 0.4473(4) 0.3289(4) 0.1673(6) 0.0422(9) Uani 1 1 d . . . . .
H7A H 0.502192 0.382095 0.119879 0.063 Uiso 1 1 calc R U . . .
H7C H 0.425521 0.274087 0.080241 0.063 Uiso 1 1 calc R U . . .
H7B H 0.481100 0.289213 0.263628 0.063 Uiso 1 1 calc R U . . .

loop_
_atom_site_aniso_label
_atom_site_aniso_U_11
_atom_site_aniso_U_22
_atom_site_aniso_U_33
_atom_site_aniso_U_23
_atom_site_aniso_U_13
_atom_site_aniso_U_12
Mo1 0.01392(10) 0.01392(10) 0.02575(16) 0.000 0.000 0.000
C1 0.0267(13) 0.0233(13) 0.0320(14) 0.0019(10) 0.0002(12) -0.0029(10)
C2 0.0254(14) 0.0270(13) 0.0379(16) -0.0024(12) -0.0029(12) -0.0012(11)
C3 0.0247(13) 0.039(2) 0.0421(16) -0.0002(14) -0.0037(13) -0.0008(12)
C4 0.0325(17) 0.0381(18) 0.0373(17) 0.0025(14) -0.0039(14) -0.0116(14)
C5 0.0363(18) 0.0336(17) 0.0362(17) -0.0042(14) 0.0010(14) -0.0091(14)
C6 0.0326(16) 0.0268(15) 0.0346(16) -0.0016(13) 0.0045(13) -0.0025(12)
C7 0.039(2) 0.0365(19) 0.051(2) -0.0099(17) 0.0061(17) -0.0002(15)

loop_
_atom_type_symbol
_atom_type_description
_atom_type_scat_dispersion_real
_atom_type_scat_dispersion_imag
_atom_type_scat_source
C C 0.0033 0.0016 'International Tables Vol C Tables 4.2.6.8 and 6.1.1.4'
H H 0.0000 0.0000 'International Tables Vol C Tables 4.2.6.8 and 6.1.1.4'
Mo Mo -1.6832 0.6857 'International Tables Vol C Tables 4.2.6.8 and 6.1.1.4'

loop_
_geom_angle_atom_site_label_1
_geom_angle_atom_site_label_2
_geom_angle_atom_site_label_3
_geom_angle
_geom_angle_site_symmetry_1
_geom_angle_site_symmetry_3
_geom_angle_publ_flag
C1 Mo1 C1 113.66(17) 3_566 4_656 ?
C1 Mo1 C1 107.42(8) 4_656 . ?
C1 Mo1 C1 107.42(8) 3_566 . ?
C1 Mo1 C1 107.42(8) 3_566 2_665 ?
C1 Mo1 C1 107.42(8) 4_656 2_665 ?
C1 Mo1 C1 113.66(17) 2_665 . ?
C2 C1 Mo1 117.8(2) . . ?
C6 C1 Mo1 123.2(3) . . ?
C6 C1 C2 118.9(3) . . ?
C1 C2 H2 119.6 . . ?
C3 C2 C1 120.8(3) . . ?
C3 C2 H2 119.6 . . ?
C2 C3 H3 120.3 . . ?
C4 C3 C2 119.5(3) . . ?
C4 C3 H3 120.3 . . ?
C3 C4 H4 119.8 . . ?
C3 C4 C5 120.3(3) . . ?
C5 C4 H4 119.8 . . ?
C4 C5 H5 119.5 . . ?
C4 C5 C6 121.0(3) . . ?
C6 C5 H5 119.5 . . ?
C1 C6 C7 121.0(3) . . ?
C5 C6 C1 119.5(3) . . ?
C5 C6 C7 119.4(3) . . ?
C6 C7 H7A 109.5 . . ?
C6 C7 H7C 109.5 . . ?
C6 C7 H7B 109.5 . . ?
H7A C7 H7C 109.5 . . ?
H7A C7 H7B 109.5 . . ?
H7C C7 H7B 109.5 . . ?

loop_
_geom_bond_atom_site_label_1
_geom_bond_atom_site_label_2
_geom_bond_distance
_geom_bond_site_symmetry_2
_geom_bond_publ_flag
Mo1 C1 2.120(3) 3_566 ?
Mo1 C1 2.120(3) . ?
Mo1 C1 2.120(3) 4_656 ?
Mo1 C1 2.120(3) 2_665 ?
C1 C2 1.409(5) . ?
C1 C6 1.400(5) . ?
C2 H2 0.9500 . ?
C2 C3 1.399(5) . ?
C3 H3 0.9500 . ?
C3 C4 1.381(5) . ?
C4 H4 0.9500 . ?
C4 C5 1.384(6) . ?
C5 H5 0.9500 . ?
C5 C6 1.398(5) . ?
C6 C7 1.493(5) . ?
C7 H7A 0.9800 . ?
C7 H7C 0.9800 . ?
C7 H7B 0.9800 . ?

loop_
_geom_torsion_atom_site_label_1
_geom_torsion_atom_site_label_2
_geom_torsion_atom_site_label_3
_geom_torsion_atom_site_label_4
_geom_torsion
_geom_torsion_site_symmetry_1
_geom_torsion_site_symmetry_2
_geom_torsion_site_symmetry_3
_geom_torsion_site_symmetry_4
_geom_torsion_publ_flag
Mo1 C1 C2 C3 -175.4(3) . . . . ?
Mo1 C1 C6 C5 174.2(3) . . . . ?
Mo1 C1 C6 C7 -8.9(5) . . . . ?
C1 C2 C3 C4 0.7(5) . . . . ?
C2 C1 C6 C5 -2.9(5) . . . . ?
C2 C1 C6 C7 174.0(4) . . . . ?
C2 C3 C4 C5 -2.2(6) . . . . ?
C3 C4 C5 C6 1.2(6) . . . . ?
C4 C5 C6 C1 1.4(6) . . . . ?
C4 C5 C6 C7 -175.6(4) . . . . ?
C6 C1 C2 C3 1.9(5) . . . . ?
